data_2242493
loop_
_publ_author_name
'Rani, Varsha'
'Singh, Harkesh B.'
'Butcher, Ray J.'

_publ_section_title
;
 Synthesis and structure of an arylselenenium(II) cation,
 [C~34~H~41~N~4~Se^+^]~2~[Hg(SeCN)~4~]^2{-^}, based on a
 5-<i>tert</i>-butyl-1,3-bis(1-pentyl-1<i>H</i>-benzimidazol-2-yl)benzene
 scaffold
;
_journal_coeditor_code ZL2726
_journal_issue 6
_journal_name_full 'Acta Crystallographica Section E'
_journal_page_first 786
_journal_page_last 790
_journal_paper_doi 10.1107/S2056989018006394
_journal_volume 74
_journal_year 2018
_chemical_formula_iupac '(C34 H41 N4 Se)2 [Hg (C N Se)4]'
_chemical_formula_moiety '2(C34 H41 N4 Se +), C4 Hg N4 Se4 2-'
_chemical_formula_sum 'C72 H82 Hg N12 Se6'
_chemical_formula_weight 1789.84
_chemical_name_systematic
'Bis{[5-<i>tert</i>-butyl-1,3-bis(1-pentyl-1<i>H</i>-benzimidazol-2-yl)benzene]selenium} tetrakis(selenocyanato)mercury'
_space_group_crystal_system monoclinic
_space_group_IT_number 15
_space_group_name_Hall '-C 2yc'
_space_group_name_H-M_alt 'C 1 2/c 1'
_symmetry_space_group_name_Hall '-C 2yc'
_symmetry_space_group_name_H-M 'C 1 2/c 1'
_atom_sites_solution_hydrogens geom
_audit_creation_method SHELXL-2018/1
_cell_angle_alpha 90
_cell_angle_beta 95.591(2)
_cell_angle_gamma 90
_cell_formula_units_Z 4
_cell_length_a 12.7788(15)
_cell_length_b 27.276(3)
_cell_length_c 20.180(3)
_cell_measurement_reflns_used 9623
_cell_measurement_temperature 100(2)
_cell_measurement_theta_max 28.823
_cell_measurement_theta_min 2.375
_cell_volume 7000.4(15)
_computing_cell_refinement
;
SAINT (Bruker, 2002)
;
_computing_data_collection
;
APEX2 (Bruker, 2005)
;
_computing_data_reduction
;
SAINT, SADABS and XPREP (Bruker, 2002)
;
_computing_molecular_graphics
;
SHELXTL (Sheldrick, 2008)
;
_computing_publication_material
;
SHELXTL (Sheldrick, 2008)
;
_computing_structure_refinement
;
SHELXL2018 (Sheldrick, 2015b)
;
_computing_structure_solution
;
SHELXT (Sheldrick, 2015a)
;
_diffrn_ambient_temperature 100(2)
_diffrn_measured_fraction_theta_full 0.997
_diffrn_measured_fraction_theta_max 0.998
_diffrn_measurement_device_type 'Bruker APEXII CCD'
_diffrn_measurement_method '\w scans'
_diffrn_radiation_type MoK\a
_diffrn_radiation_wavelength 0.71073
_diffrn_reflns_av_R_equivalents 0.0950
_diffrn_reflns_limit_h_max 17
_diffrn_reflns_limit_h_min -17
_diffrn_reflns_limit_k_max 36
_diffrn_reflns_limit_k_min -36
_diffrn_reflns_limit_l_max 27
_diffrn_reflns_limit_l_min -26
_diffrn_reflns_number 46553
_diffrn_reflns_theta_full 25.500
_diffrn_reflns_theta_max 28.699
_diffrn_reflns_theta_min 3.155
_exptl_absorpt_coefficient_mu 5.370
_exptl_absorpt_correction_T_max 0.336
_exptl_absorpt_correction_T_min 0.267
_exptl_absorpt_correction_type multi-scan
_exptl_absorpt_process_details
;
(SADABS; Bruker, 2002)
;
_exptl_crystal_colour colorless
_exptl_crystal_density_diffrn 1.698
_exptl_crystal_description prism
_exptl_crystal_F_000 3528
_exptl_crystal_size_max 0.241
_exptl_crystal_size_mid 0.225
_exptl_crystal_size_min 0.194
_refine_diff_density_max 1.967
_refine_diff_density_min -2.100
_refine_ls_extinction_method none
_refine_ls_goodness_of_fit_ref 1.031
_refine_ls_hydrogen_treatment constr
_refine_ls_matrix_type full
_refine_ls_number_parameters 463
_refine_ls_number_reflns 9030
_refine_ls_number_restraints 147
_refine_ls_restrained_S_all 1.024
_refine_ls_R_factor_all 0.0445
_refine_ls_R_factor_gt 0.0398
_refine_ls_shift/su_max 0.002
_refine_ls_shift/su_mean 0.000
_refine_ls_structure_factor_coef Fsqd
_refine_ls_weighting_details 'w=1/[\s^2^(Fo^2^)+(0.0353P)^2^+29.0826P] where P=(Fo^2^+2Fc^2^)/3'
_refine_ls_weighting_scheme calc
_refine_ls_wR_factor_gt 0.0939
_refine_ls_wR_factor_ref 0.0972
_reflns_number_gt 8196
_reflns_number_total 9030
_reflns_threshold_expression 'I > 2\s(I)'
_cod_data_source_file zl2726sup1.cif
_cod_data_source_block I
_cod_database_code 2242493
_shelx_space_group_comment
;
The symmetry employed for this shelxl refinement is uniquely defined
by the following loop, which should always be used as a source of
symmetry information in preference to the above space-group names.
They are only intended as comments.
;

loop_
_space_group_symop_operation_xyz
'x, y, z'
'-x, y, -z+1/2'
'x+1/2, y+1/2, z'
'-x+1/2, y+1/2, -z+1/2'
'-x, -y, -z'
'x, -y, z-1/2'
'-x+1/2, -y+1/2, -z'
'x+1/2, -y+1/2, z-1/2'

loop_
_atom_site_type_symbol
_atom_site_label
_atom_site_fract_x
_atom_site_fract_y
_atom_site_fract_z
_atom_site_U_iso_or_equiv
_atom_site_adp_type
_atom_site_calc_flag
_atom_site_occupancy
_atom_site_disorder_assembly
_atom_site_disorder_group
Hg Hg1 0.500000 0.26306(2) 0.750000 0.02668(6) Uani d 1 . .
Se Se1 0.34755(3) 0.22031(2) 0.67740(2) 0.03961(11) Uani d 1 . .
Se Se2 0.60087(4) 0.33443(2) 0.68639(3) 0.06039(16) Uani d 1 . .
C C1S 0.3559(3) 0.15796(14) 0.7105(2) 0.0329(8) Uani d 1 . .
N N1S 0.3565(3) 0.11791(14) 0.7281(2) 0.0530(11) Uani d 1 . .
C C2S 0.5511(4) 0.32426(16) 0.6025(3) 0.0527(14) Uani d 1 . .
N N2S 0.5206(5) 0.3180(2) 0.5468(3) 0.0818(18) Uani d 1 . .
Se Se3 0.35746(3) 0.55143(2) 0.44746(2) 0.02529(8) Uani d 1 . .
C C1 0.3163(3) 0.49229(12) 0.48583(17) 0.0246(7) Uani d 1 . .
N N1 0.4520(2) 0.50194(11) 0.40157(15) 0.0268(6) Uani d 1 . .
N N2 0.2460(2) 0.57747(10) 0.50876(15) 0.0266(6) Uani d 1 . .
C C2 0.3607(3) 0.44802(12) 0.46652(17) 0.0253(7) Uani d 1 . .
N N3 0.1405(2) 0.56201(11) 0.58694(16) 0.0266(6) Uani d 1 . .
C C3 0.3253(3) 0.40392(13) 0.49273(18) 0.0274(7) Uani d 1 . .
H H3 0.355121 0.373771 0.480319 0.033 Uiso calc 1 . .
N N4 0.5031(2) 0.42500(11) 0.39049(15) 0.0258(6) Uani d 1 . .
C C4 0.2474(3) 0.40351(12) 0.53656(18) 0.0268(7) Uani d 1 . .
C C5 0.2061(3) 0.44847(12) 0.55594(18) 0.0264(7) Uani d 1 . .
H H5 0.153811 0.448618 0.586325 0.032 Uiso calc 1 . .
C C6 0.2404(3) 0.49287(12) 0.53141(17) 0.0244(7) Uani d 1 . .
C C7 0.2071(3) 0.35552(12) 0.56442(19) 0.0289(7) Uani d 1 . .
C C8 0.2489(4) 0.35045(15) 0.6371(2) 0.0415(10) Uani d 1 . .
H H8A 0.220563 0.320554 0.655474 0.062 Uiso calc 1 . .
H H8B 0.227426 0.378964 0.661992 0.062 Uiso calc 1 . .
H H8C 0.325862 0.348547 0.640679 0.062 Uiso calc 1 . .
C C9 0.2425(5) 0.31052(15) 0.5271(3) 0.0593(15) Uani d 1 . .
H H9A 0.319392 0.310115 0.528966 0.089 Uiso calc 1 . .
H H9B 0.212572 0.311945 0.480534 0.089 Uiso calc 1 . .
H H9C 0.218126 0.280689 0.547898 0.089 Uiso calc 1 . .
C C10 0.0862(4) 0.35594(18) 0.5592(4) 0.0672(18) Uani d 1 . .
H H10A 0.060786 0.324118 0.573535 0.101 Uiso calc 1 . .
H H10B 0.058519 0.362129 0.513002 0.101 Uiso calc 1 . .
H H10C 0.062382 0.381828 0.587900 0.101 Uiso calc 1 . .
C C11 0.2057(3) 0.54262(12) 0.54487(18) 0.0253(7) Uani d 1 . .
C C12 0.1378(3) 0.61244(13) 0.57613(19) 0.0276(7) Uani d 1 . .
C C13 0.0821(3) 0.64909(14) 0.6057(2) 0.0352(8) Uani d 1 . .
H H13 0.038815 0.642379 0.640317 0.042 Uiso calc 1 . .
C C14 0.0942(3) 0.69620(15) 0.5809(2) 0.0417(10) Uani d 1 . .
H H14 0.057845 0.722574 0.599213 0.050 Uiso calc 1 . .
C C15 0.1576(3) 0.70585(14) 0.5305(2) 0.0389(9) Uani d 1 . .
H H15 0.162170 0.738592 0.514960 0.047 Uiso calc 1 . .
C C16 0.2146(3) 0.66971(13) 0.5018(2) 0.0325(8) Uani d 1 . .
H H16 0.258323 0.676713 0.467486 0.039 Uiso calc 1 . .
C C17 0.2036(3) 0.62215(12) 0.52651(19) 0.0266(7) Uani d 1 . .
C C18 0.0780(3) 0.53739(13) 0.63476(18) 0.0275(7) Uani d 1 . .
H H18A 0.078020 0.557671 0.675445 0.033 Uiso calc 1 . .
H H18B 0.110525 0.505402 0.647584 0.033 Uiso calc 1 . .
C C19 -0.0355(3) 0.52925(14) 0.60471(18) 0.0317(8) Uani d 1 . .
H H19C -0.069910 0.561405 0.595627 0.038 Uiso calc 1 . .
H H19D -0.035131 0.511632 0.561841 0.038 Uiso calc 1 . .
C C20 -0.0988(3) 0.49959(14) 0.65154(19) 0.0336(8) Uani d 1 . .
H H20C -0.084659 0.512629 0.697324 0.040 Uiso calc 1 . .
H H20D -0.174743 0.503795 0.637724 0.040 Uiso calc 1 . .
C C21 -0.0724(3) 0.44565(15) 0.6518(2) 0.0376(9) Uani d 1 . .
H H21C 0.003550 0.441622 0.665720 0.045 Uiso calc 1 . .
H H21D -0.085951 0.432855 0.605869 0.045 Uiso calc 1 . .
C C22 -0.1347(3) 0.41508(18) 0.6977(2) 0.0482(11) Uani d 1 . .
H H22D -0.125713 0.428832 0.742783 0.072 Uiso calc 1 . .
H H22E -0.108927 0.381218 0.698705 0.072 Uiso calc 1 . .
H H22F -0.209348 0.415560 0.681153 0.072 Uiso calc 1 . .
C C11A 0.4382(3) 0.45556(13) 0.42009(17) 0.0257(7) Uani d 1 . .
C C12A 0.5610(3) 0.45354(14) 0.35008(18) 0.0276(7) Uani d 1 . .
C C13A 0.6369(3) 0.44094(15) 0.30797(18) 0.0303(8) Uani d 1 . .
H H13A 0.658408 0.407932 0.302826 0.036 Uiso calc 1 . .
C C14A 0.6792(3) 0.47904(16) 0.2740(2) 0.0360(9) Uani d 1 . .
H H14A 0.731050 0.472026 0.244678 0.043 Uiso calc 1 . .
C C15A 0.6474(3) 0.52805(16) 0.2819(2) 0.0355(9) Uani d 1 . .
H H15A 0.678307 0.553194 0.257699 0.043 Uiso calc 1 . .
C C16A 0.5729(3) 0.54032(15) 0.3238(2) 0.0325(8) Uani d 1 . .
H H16A 0.552318 0.573426 0.329275 0.039 Uiso calc 1 . .
C C17A 0.5288(3) 0.50248(13) 0.35761(18) 0.0278(7) Uani d 1 . .
C C18A 0.5203(10) 0.3728(3) 0.3997(3) 0.0244(14) Uani d 0.852(8) A 1
H H18C 0.510020 0.364134 0.446248 0.029 Uiso calc 0.852(8) A 1
H H18D 0.594009 0.365117 0.392479 0.029 Uiso calc 0.852(8) A 1
C C19A 0.4470(8) 0.3412(3) 0.3527(5) 0.0277(9) Uani d 0.852(8) A 1
H H19A 0.450494 0.352300 0.306284 0.033 Uiso calc 0.852(8) A 1
H H19B 0.373681 0.345283 0.363775 0.033 Uiso calc 0.852(8) A 1
C C20A 0.4781(4) 0.2871(3) 0.3588(4) 0.0309(12) Uani d 0.852(8) A 1
H H20A 0.478389 0.276876 0.405842 0.037 Uiso calc 0.852(8) A 1
H H20B 0.424614 0.267235 0.332065 0.037 Uiso calc 0.852(8) A 1
C C21A 0.5855(4) 0.27671(18) 0.3354(3) 0.0380(11) Uani d 0.852(8) A 1
H H21A 0.640296 0.291481 0.367370 0.046 Uiso calc 0.852(8) A 1
H H21B 0.589821 0.292579 0.291671 0.046 Uiso calc 0.852(8) A 1
C C22A 0.6079(5) 0.2223(2) 0.3291(3) 0.0549(16) Uani d 0.852(8) A 1
H H22A 0.604420 0.206332 0.372400 0.082 Uiso calc 0.852(8) A 1
H H22B 0.678187 0.217741 0.314583 0.082 Uiso calc 0.852(8) A 1
H H22C 0.555409 0.207595 0.296356 0.082 Uiso calc 0.852(8) A 1
C C18B 0.517(6) 0.3685(19) 0.411(3) 0.025(3) Uani d 0.148(8) A 2
H H18E 0.592583 0.359205 0.414384 0.031 Uiso calc 0.148(8) A 2
H H18F 0.490086 0.362428 0.454562 0.031 Uiso calc 0.148(8) A 2
C C19B 0.455(5) 0.3390(17) 0.356(3) 0.028(3) Uani d 0.148(8) A 2
H H19E 0.379655 0.348402 0.354008 0.034 Uiso calc 0.148(8) A 2
H H19F 0.480373 0.347037 0.312626 0.034 Uiso calc 0.148(8) A 2
C C20B 0.4652(19) 0.2838(16) 0.368(2) 0.031(3) Uani d 0.148(8) A 2
H H20E 0.431322 0.275516 0.409056 0.037 Uiso calc 0.148(8) A 2
H H20F 0.426915 0.266244 0.330620 0.037 Uiso calc 0.148(8) A 2
C C21B 0.5777(19) 0.2659(10) 0.3768(12) 0.036(3) Uani d 0.148(8) A 2
H H21E 0.577496 0.230268 0.386154 0.043 Uiso calc 0.148(8) A 2
H H21F 0.614890 0.282350 0.415953 0.043 Uiso calc 0.148(8) A 2
C C22B 0.639(2) 0.2747(12) 0.3169(13) 0.042(5) Uani d 0.148(8) A 2
H H22G 0.700518 0.253336 0.319720 0.064 Uiso calc 0.148(8) A 2
H H22H 0.661217 0.309070 0.316499 0.064 Uiso calc 0.148(8) A 2
H H22I 0.593579 0.267534 0.275995 0.064 Uiso calc 0.148(8) A 2

loop_
_atom_site_aniso_label
_atom_site_aniso_U_11
_atom_site_aniso_U_22
_atom_site_aniso_U_33
_atom_site_aniso_U_12
_atom_site_aniso_U_13
_atom_site_aniso_U_23
Hg1 0.02158(9) 0.01884(9) 0.03905(12) 0.000 -0.00001(7) 0.000
Se1 0.03104(19) 0.02352(18) 0.0598(3) -0.00375(14) -0.01827(18) 0.00848(17)
Se2 0.0556(3) 0.0361(2) 0.0907(4) -0.0220(2) 0.0137(3) 0.0094(3)
C1S 0.0283(17) 0.0288(18) 0.040(2) -0.0052(14) -0.0040(15) 0.0027(16)
N1S 0.061(3) 0.0317(19) 0.061(3) -0.0115(17) -0.018(2) 0.0078(18)
C2S 0.053(3) 0.031(2) 0.080(4) 0.0182(19) 0.033(3) 0.033(2)
N2S 0.110(4) 0.076(3) 0.066(3) 0.052(3) 0.038(3) 0.045(3)
Se3 0.02258(15) 0.02116(16) 0.03000(18) -0.00393(12) -0.00818(13) 0.00354(13)
C1 0.0241(15) 0.0218(15) 0.0252(16) -0.0042(12) -0.0106(13) 0.0045(13)
N1 0.0242(13) 0.0267(14) 0.0279(15) -0.0031(11) -0.0055(11) 0.0037(12)
N2 0.0218(13) 0.0233(13) 0.0332(16) -0.0014(11) -0.0054(11) 0.0018(12)
C2 0.0263(16) 0.0235(16) 0.0239(16) -0.0023(13) -0.0086(13) 0.0013(13)
N3 0.0264(14) 0.0214(13) 0.0309(15) -0.0033(11) -0.0034(11) 0.0008(12)
C3 0.0312(17) 0.0218(15) 0.0278(17) -0.0018(13) -0.0048(14) -0.0008(13)
N4 0.0255(13) 0.0251(14) 0.0250(14) -0.0026(11) -0.0060(11) -0.0002(11)
C4 0.0305(17) 0.0209(15) 0.0270(17) -0.0064(13) -0.0068(13) 0.0006(13)
C5 0.0267(16) 0.0242(16) 0.0265(17) -0.0043(13) -0.0062(13) -0.0007(13)
C6 0.0232(15) 0.0226(15) 0.0250(16) -0.0017(12) -0.0106(12) 0.0028(13)
C7 0.0363(18) 0.0184(15) 0.0319(18) -0.0026(13) 0.0025(14) -0.0024(14)
C8 0.062(3) 0.0283(19) 0.034(2) -0.0092(18) 0.0025(19) 0.0041(16)
C9 0.108(4) 0.0217(19) 0.054(3) -0.021(2) 0.037(3) -0.0152(19)
C10 0.036(2) 0.039(2) 0.123(5) -0.015(2) -0.010(3) 0.028(3)
C11 0.0218(15) 0.0236(15) 0.0282(17) -0.0026(12) -0.0103(13) -0.0001(13)
C12 0.0273(16) 0.0226(16) 0.0309(18) -0.0013(13) -0.0067(13) 0.0013(14)
C13 0.040(2) 0.0285(18) 0.038(2) -0.0022(16) 0.0052(16) 0.0005(16)
C14 0.045(2) 0.0262(18) 0.055(3) 0.0020(17) 0.0071(19) -0.0025(18)
C15 0.038(2) 0.0216(17) 0.057(3) -0.0031(15) 0.0064(19) 0.0032(17)
C16 0.0283(17) 0.0247(17) 0.044(2) -0.0057(14) -0.0006(15) 0.0043(16)
C17 0.0242(15) 0.0202(15) 0.0336(18) -0.0017(12) -0.0062(13) -0.0014(13)
C18 0.0272(16) 0.0271(17) 0.0264(17) -0.0041(13) -0.0066(13) 0.0012(14)
C19 0.0244(16) 0.039(2) 0.0294(18) -0.0047(14) -0.0076(14) 0.0019(16)
C20 0.0272(17) 0.043(2) 0.0294(18) -0.0078(15) -0.0048(14) -0.0012(16)
C21 0.0316(19) 0.043(2) 0.037(2) -0.0084(16) -0.0023(16) 0.0050(17)
C22 0.039(2) 0.054(3) 0.051(3) -0.012(2) 0.0008(19) 0.013(2)
C11A 0.0243(15) 0.0275(16) 0.0236(16) -0.0007(13) -0.0061(12) 0.0011(13)
C12A 0.0242(15) 0.0329(18) 0.0234(16) -0.0031(13) -0.0100(13) 0.0001(14)
C13A 0.0249(16) 0.039(2) 0.0251(17) 0.0003(14) -0.0074(13) 0.0012(15)
C14A 0.0230(16) 0.053(2) 0.0300(19) -0.0047(16) -0.0060(14) 0.0019(17)
C15A 0.0292(18) 0.044(2) 0.0311(19) -0.0082(16) -0.0074(15) 0.0083(17)
C16A 0.0280(17) 0.0344(19) 0.0331(19) -0.0037(15) -0.0071(14) 0.0056(16)
C17A 0.0234(15) 0.0304(17) 0.0274(17) -0.0021(13) -0.0084(13) 0.0027(14)
C18A 0.026(2) 0.024(2) 0.022(3) 0.0008(18) -0.005(3) 0.004(2)
C19A 0.026(2) 0.028(2) 0.028(2) 0.0015(16) -0.0036(17) -0.0035(18)
C20A 0.034(2) 0.027(2) 0.030(3) -0.0015(18) -0.0016(18) -0.0035(19)
C21A 0.043(3) 0.037(2) 0.034(2) 0.013(2) 0.002(2) -0.001(2)
C22A 0.069(4) 0.049(3) 0.047(3) 0.024(3) 0.004(3) -0.005(3)
C18B 0.026(6) 0.024(6) 0.026(6) 0.003(6) -0.001(6) 0.000(6)
C19B 0.028(5) 0.028(5) 0.027(5) 0.002(5) -0.004(5) -0.002(5)
C20B 0.033(5) 0.030(5) 0.029(5) 0.005(5) 0.000(5) -0.004(5)
C21B 0.039(5) 0.034(5) 0.033(5) 0.005(5) -0.002(5) -0.004(5)
C22B 0.042(10) 0.048(10) 0.037(10) 0.011(9) 0.003(9) -0.008(9)

loop_
_atom_type_symbol
_atom_type_description
_atom_type_scat_dispersion_real
_atom_type_scat_dispersion_imag
_atom_type_scat_source
C C 0.0033 0.0016 'International Tables Vol C Tables 4.2.6.8 and 6.1.1.4'
H H 0.0000 0.0000 'International Tables Vol C Tables 4.2.6.8 and 6.1.1.4'
N N 0.0061 0.0033 'International Tables Vol C Tables 4.2.6.8 and 6.1.1.4'
Se Se -0.0929 2.2259 'International Tables Vol C Tables 4.2.6.8 and 6.1.1.4'
Hg Hg -2.3894 9.2266 'International Tables Vol C Tables 4.2.6.8 and 6.1.1.4'

loop_
_geom_angle_atom_site_label_1
_geom_angle_atom_site_label_2
_geom_angle_atom_site_label_3
_geom_angle_site_symmetry_1
_geom_angle_site_symmetry_3
_geom_angle
Se1 Hg1 Se1 . 2_656 126.637(19)
Se1 Hg1 Se2 . . 114.732(19)
Se1 Hg1 Se2 2_656 . 102.907(18)
Se1 Hg1 Se2 . 2_656 102.908(18)
Se1 Hg1 Se2 2_656 2_656 114.732(19)
Se2 Hg1 Se2 . 2_656 88.78(3)
C1S Se1 Hg1 . . 101.43(11)
C2S Se2 Hg1 . . 101.31(14)
N1S C1S Se1 . . 175.7(4)
N2S C2S Se2 . . 178.3(5)
C1 Se3 N1 . . 79.95(14)
C1 Se3 N2 . . 79.34(14)
N1 Se3 N2 . . 159.29(11)
C6 C1 C2 . . 121.1(3)
C6 C1 Se3 . . 119.9(3)
C2 C1 Se3 . . 119.0(3)
C11A N1 C17A . . 108.1(3)
C11A N1 Se3 . . 113.0(2)
C17A N1 Se3 . . 138.9(2)
C11 N2 C17 . . 107.6(3)
C11 N2 Se3 . . 113.7(2)
C17 N2 Se3 . . 138.6(2)
C1 C2 C3 . . 118.5(3)
C1 C2 C11A . . 112.3(3)
C3 C2 C11A . . 129.2(3)
C11 N3 C12 . . 107.2(3)
C11 N3 C18 . . 129.7(3)
C12 N3 C18 . . 123.1(3)
C4 C3 C2 . . 121.4(3)
C4 C3 H3 . . 119.3
C2 C3 H3 . . 119.3
C11A N4 C12A . . 107.3(3)
C11A N4 C18A . . 129.7(5)
C12A N4 C18A . . 122.8(5)
C11A N4 C18B . . 122(3)
C12A N4 C18B . . 129(3)
C3 C4 C5 . . 118.7(3)
C3 C4 C7 . . 121.7(3)
C5 C4 C7 . . 119.6(3)
C6 C5 C4 . . 121.3(4)
C6 C5 H5 . . 119.4
C4 C5 H5 . . 119.4
C5 C6 C1 . . 119.0(3)
C5 C6 C11 . . 129.0(3)
C1 C6 C11 . . 112.0(3)
C8 C7 C9 . . 108.0(4)
C8 C7 C4 . . 109.4(3)
C9 C7 C4 . . 112.2(3)
C8 C7 C10 . . 108.9(4)
C9 C7 C10 . . 108.4(4)
C4 C7 C10 . . 109.9(3)
C7 C8 H8A . . 109.5
C7 C8 H8B . . 109.5
H8A C8 H8B . . 109.5
C7 C8 H8C . . 109.5
H8A C8 H8C . . 109.5
H8B C8 H8C . . 109.5
C7 C9 H9A . . 109.5
C7 C9 H9B . . 109.5
H9A C9 H9B . . 109.5
C7 C9 H9C . . 109.5
H9A C9 H9C . . 109.5
H9B C9 H9C . . 109.5
C7 C10 H10A . . 109.5
C7 C10 H10B . . 109.5
H10A C10 H10B . . 109.5
C7 C10 H10C . . 109.5
H10A C10 H10C . . 109.5
H10B C10 H10C . . 109.5
N2 C11 N3 . . 111.0(3)
N2 C11 C6 . . 114.9(3)
N3 C11 C6 . . 134.1(3)
N3 C12 C13 . . 130.3(4)
N3 C12 C17 . . 107.0(3)
C13 C12 C17 . . 122.7(3)
C14 C13 C12 . . 115.4(4)
C14 C13 H13 . . 122.3
C12 C13 H13 . . 122.3
C15 C14 C13 . . 122.1(4)
C15 C14 H14 . . 118.9
C13 C14 H14 . . 118.9
C16 C15 C14 . . 122.7(4)
C16 C15 H15 . . 118.6
C14 C15 H15 . . 118.6
C15 C16 C17 . . 115.7(4)
C15 C16 H16 . . 122.1
C17 C16 H16 . . 122.1
C12 C17 N2 . . 107.2(3)
C12 C17 C16 . . 121.3(3)
N2 C17 C16 . . 131.5(4)
N3 C18 C19 . . 111.1(3)
N3 C18 H18A . . 109.4
C19 C18 H18A . . 109.4
N3 C18 H18B . . 109.4
C19 C18 H18B . . 109.4
H18A C18 H18B . . 108.0
C20 C19 C18 . . 111.6(3)
C20 C19 H19C . . 109.3
C18 C19 H19C . . 109.3
C20 C19 H19D . . 109.3
C18 C19 H19D . . 109.3
H19C C19 H19D . . 108.0
C21 C20 C19 . . 112.7(3)
C21 C20 H20C . . 109.1
C19 C20 H20C . . 109.1
C21 C20 H20D . . 109.1
C19 C20 H20D . . 109.1
H20C C20 H20D . . 107.8
C20 C21 C22 . . 113.9(4)
C20 C21 H21C . . 108.8
C22 C21 H21C . . 108.8
C20 C21 H21D . . 108.8
C22 C21 H21D . . 108.8
H21C C21 H21D . . 107.7
C21 C22 H22D . . 109.5
C21 C22 H22E . . 109.5
H22D C22 H22E . . 109.5
C21 C22 H22F . . 109.5
H22D C22 H22F . . 109.5
H22E C22 H22F . . 109.5
N1 C11A N4 . . 110.9(3)
N1 C11A C2 . . 115.8(3)
N4 C11A C2 . . 133.4(3)
N4 C12A C13A . . 131.4(4)
N4 C12A C17A . . 106.8(3)
C13A C12A C17A . . 121.8(4)
C14A C13A C12A . . 116.5(4)
C14A C13A H13A . . 121.8
C12A C13A H13A . . 121.8
C13A C14A C15A . . 121.7(4)
C13A C14A H14A . . 119.2
C15A C14A H14A . . 119.2
C16A C15A C14A . . 121.6(4)
C16A C15A H15A . . 119.2
C14A C15A H15A . . 119.2
C15A C16A C17A . . 117.4(4)
C15A C16A H16A . . 121.3
C17A C16A H16A . . 121.3
N1 C17A C16A . . 132.1(4)
N1 C17A C12A . . 107.0(3)
C16A C17A C12A . . 121.0(4)
N4 C18A C19A . . 113.4(6)
N4 C18A H18C . . 108.9
C19A C18A H18C . . 108.9
N4 C18A H18D . . 108.9
C19A C18A H18D . . 108.9
H18C C18A H18D . . 107.7
C18A C19A C20A . . 110.8(4)
C18A C19A H19A . . 109.5
C20A C19A H19A . . 109.5
C18A C19A H19B . . 109.5
C20A C19A H19B . . 109.5
H19A C19A H19B . . 108.1
C21A C20A C19A . . 113.0(5)
C21A C20A H20A . . 109.0
C19A C20A H20A . . 109.0
C21A C20A H20B . . 109.0
C19A C20A H20B . . 109.0
H20A C20A H20B . . 107.8
C20A C21A C22A . . 113.0(5)
C20A C21A H21A . . 109.0
C22A C21A H21A . . 109.0
C20A C21A H21B . . 109.0
C22A C21A H21B . . 109.0
H21A C21A H21B . . 107.8
C21A C22A H22A . . 109.5
C21A C22A H22B . . 109.5
H22A C22A H22B . . 109.5
C21A C22A H22C . . 109.5
H22A C22A H22C . . 109.5
H22B C22A H22C . . 109.5
C19B C18B N4 . . 106(3)
C19B C18B H18E . . 110.5
N4 C18B H18E . . 110.5
C19B C18B H18F . . 110.5
N4 C18B H18F . . 110.5
H18E C18B H18F . . 108.7
C20B C19B C18B . . 111.6(13)
C20B C19B H19E . . 109.3
C18B C19B H19E . . 109.3
C20B C19B H19F . . 109.3
C18B C19B H19F . . 109.3
H19E C19B H19F . . 108.0
C21B C20B C19B . . 113.8(13)
C21B C20B H20E . . 108.8
C19B C20B H20E . . 108.8
C21B C20B H20F . . 108.8
C19B C20B H20F . . 108.8
H20E C20B H20F . . 107.7
C20B C21B C22B . . 114.6(13)
C20B C21B H21E . . 108.6
C22B C21B H21E . . 108.6
C20B C21B H21F . . 108.6
C22B C21B H21F . . 108.6
H21E C21B H21F . . 107.6
C21B C22B H22G . . 109.5
C21B C22B H22H . . 109.5
H22G C22B H22H . . 109.5
C21B C22B H22I . . 109.5
H22G C22B H22I . . 109.5
H22H C22B H22I . . 109.5

loop_
_geom_bond_atom_site_label_1
_geom_bond_atom_site_label_2
_geom_bond_site_symmetry_2
_geom_bond_distance
Hg1 Se1 . 2.5972(4)
Hg1 Se1 2_656 2.5972(4)
Hg1 Se2 . 2.7242(5)
Hg1 Se2 2_656 2.7242(5)
Se1 C1S . 1.826(4)
Se2 C2S . 1.771(7)
C1S N1S . 1.149(5)
C2S N2S . 1.165(8)
Se3 C1 . 1.886(3)
Se3 N1 . 2.087(3)
Se3 N2 . 2.099(3)
C1 C6 . 1.400(5)
C1 C2 . 1.405(5)
N1 C11A . 1.336(4)
N1 C17A . 1.386(5)
N2 C11 . 1.332(5)
N2 C17 . 1.395(4)
C2 C3 . 1.406(5)
C2 C11A . 1.443(5)
N3 C11 . 1.353(5)
N3 C12 . 1.393(4)
N3 C18 . 1.473(5)
C3 C4 . 1.394(5)
C3 H3 . 0.9500
N4 C11A . 1.355(5)
N4 C12A . 1.392(5)
N4 C18A . 1.450(9)
N4 C18B . 1.60(5)
C4 C5 . 1.406(5)
C4 C7 . 1.534(5)
C5 C6 . 1.395(5)
C5 H5 . 0.9500
C6 C11 . 1.461(5)
C7 C8 . 1.517(6)
C7 C9 . 1.531(5)
C7 C10 . 1.537(6)
C8 H8A . 0.9800
C8 H8B . 0.9800
C8 H8C . 0.9800
C9 H9A . 0.9800
C9 H9B . 0.9800
C9 H9C . 0.9800
C10 H10A . 0.9800
C10 H10B . 0.9800
C10 H10C . 0.9800
C12 C13 . 1.394(5)
C12 C17 . 1.394(5)
C13 C14 . 1.393(6)
C13 H13 . 0.9500
C14 C15 . 1.387(6)
C14 H14 . 0.9500
C15 C16 . 1.386(6)
C15 H15 . 0.9500
C16 C17 . 1.402(5)
C16 H16 . 0.9500
C18 C19 . 1.533(4)
C18 H18A . 0.9900
C18 H18B . 0.9900
C19 C20 . 1.533(5)
C19 H19C . 0.9900
C19 H19D . 0.9900
C20 C21 . 1.509(5)
C20 H20C . 0.9900
C20 H20D . 0.9900
C21 C22 . 1.527(5)
C21 H21C . 0.9900
C21 H21D . 0.9900
C22 H22D . 0.9800
C22 H22E . 0.9800
C22 H22F . 0.9800
C12A C13A . 1.393(5)
C12A C17A . 1.410(5)
C13A C14A . 1.384(6)
C13A H13A . 0.9500
C14A C15A . 1.410(6)
C14A H14A . 0.9500
C15A C16A . 1.375(6)
C15A H15A . 0.9500
C16A C17A . 1.387(5)
C16A H16A . 0.9500
C18A C19A . 1.530(5)
C18A H18C . 0.9900
C18A H18D . 0.9900
C19A C20A . 1.530(5)
C19A H19A . 0.9900
C19A H19B . 0.9900
C20A C21A . 1.520(6)
C20A H20A . 0.9900
C20A H20B . 0.9900
C21A C22A . 1.520(6)
C21A H21A . 0.9900
C21A H21B . 0.9900
C22A H22A . 0.9800
C22A H22B . 0.9800
C22A H22C . 0.9800
C18B C19B . 1.531(9)
C18B H18E . 0.9900
C18B H18F . 0.9900
C19B C20B . 1.529(9)
C19B H19E . 0.9900
C19B H19F . 0.9900
C20B C21B . 1.512(10)
C20B H20E . 0.9900
C20B H20F . 0.9900
C21B C22B . 1.519(10)
C21B H21E . 0.9900
C21B H21F . 0.9900
C22B H22G . 0.9800
C22B H22H . 0.9800
C22B H22I . 0.9800

loop_
_geom_hbond_atom_site_label_D
_geom_hbond_atom_site_label_H
_geom_hbond_atom_site_label_A
_geom_hbond_site_symmetry_A
_geom_hbond_distance_DH
_geom_hbond_distance_HA
_geom_hbond_distance_DA
_geom_hbond_angle_DHA
_geom_hbond_publ_flag
C18 H18A N1S 4_556 0.99 2.62 3.568(5) 160.1 yes
C18A H18C N2S . 0.99 2.38 3.324(8) 159.0 yes
C18B H18F N2S . 0.99 2.22 3.06(6) 141.8 yes

loop_
_geom_torsion_atom_site_label_1
_geom_torsion_atom_site_label_2
_geom_torsion_atom_site_label_3
_geom_torsion_atom_site_label_4
_geom_torsion
N1 Se3 C1 C6 -179.9(3)
N2 Se3 C1 C6 0.1(2)
N1 Se3 C1 C2 -1.6(2)
N2 Se3 C1 C2 178.3(3)
C6 C1 C2 C3 1.5(5)
Se3 C1 C2 C3 -176.6(2)
C6 C1 C2 C11A -179.1(3)
Se3 C1 C2 C11A 2.7(4)
C1 C2 C3 C4 0.5(5)
C11A C2 C3 C4 -178.7(3)
C2 C3 C4 C5 -1.7(5)
C2 C3 C4 C7 178.9(3)
C3 C4 C5 C6 1.0(5)
C7 C4 C5 C6 -179.6(3)
C4 C5 C6 C1 1.0(5)
C4 C5 C6 C11 178.9(3)
C2 C1 C6 C5 -2.3(5)
Se3 C1 C6 C5 175.9(2)
C2 C1 C6 C11 179.5(3)
Se3 C1 C6 C11 -2.3(4)
C3 C4 C7 C8 106.9(4)
C5 C4 C7 C8 -72.5(4)
C3 C4 C7 C9 -13.0(5)
C5 C4 C7 C9 167.7(4)
C3 C4 C7 C10 -133.6(4)
C5 C4 C7 C10 47.0(5)
C17 N2 C11 N3 -1.5(4)
Se3 N2 C11 N3 175.4(2)
C17 N2 C11 C6 178.7(3)
Se3 N2 C11 C6 -4.4(3)
C12 N3 C11 N2 1.0(4)
C18 N3 C11 N2 178.8(3)
C12 N3 C11 C6 -179.3(3)
C18 N3 C11 C6 -1.5(6)
C5 C6 C11 N2 -173.6(3)
C1 C6 C11 N2 4.4(4)
C5 C6 C11 N3 6.7(6)
C1 C6 C11 N3 -175.3(3)
C11 N3 C12 C13 179.1(4)
C18 N3 C12 C13 1.1(6)
C11 N3 C12 C17 -0.2(4)
C18 N3 C12 C17 -178.1(3)
N3 C12 C13 C14 -177.4(4)
C17 C12 C13 C14 1.7(6)
C12 C13 C14 C15 -0.2(6)
C13 C14 C15 C16 -1.0(7)
C14 C15 C16 C17 0.6(6)
N3 C12 C17 N2 -0.7(4)
C13 C12 C17 N2 179.9(3)
N3 C12 C17 C16 177.1(3)
C13 C12 C17 C16 -2.2(5)
C11 N2 C17 C12 1.3(4)
Se3 N2 C17 C12 -174.3(2)
C11 N2 C17 C16 -176.1(4)
Se3 N2 C17 C16 8.2(6)
C15 C16 C17 C12 1.0(5)
C15 C16 C17 N2 178.2(4)
C11 N3 C18 C19 -96.6(4)
C12 N3 C18 C19 80.9(4)
N3 C18 C19 C20 174.9(3)
C18 C19 C20 C21 -76.2(4)
C19 C20 C21 C22 -179.7(3)
C17A N1 C11A N4 0.3(4)
Se3 N1 C11A N4 -178.3(2)
C17A N1 C11A C2 179.7(3)
Se3 N1 C11A C2 1.1(4)
C12A N4 C11A N1 -0.7(4)
C18A N4 C11A N1 175.0(5)
C18B N4 C11A N1 171(3)
C12A N4 C11A C2 -179.9(3)
C18A N4 C11A C2 -4.3(7)
C18B N4 C11A C2 -9(3)
C1 C2 C11A N1 -2.3(4)
C3 C2 C11A N1 176.9(3)
C1 C2 C11A N4 176.9(3)
C3 C2 C11A N4 -3.9(6)
C11A N4 C12A C13A -178.7(3)
C18A N4 C12A C13A 5.3(6)
C18B N4 C12A C13A 11(3)
C11A N4 C12A C17A 0.8(3)
C18A N4 C12A C17A -175.3(5)
C18B N4 C12A C17A -170(3)
N4 C12A C13A C14A 179.5(3)
C17A C12A C13A C14A 0.2(5)
C12A C13A C14A C15A 0.2(5)
C13A C14A C15A C16A 0.1(5)
C14A C15A C16A C17A -0.7(5)
C11A N1 C17A C16A 180.0(4)
Se3 N1 C17A C16A -2.0(6)
C11A N1 C17A C12A 0.2(4)
Se3 N1 C17A C12A 178.2(2)
C15A C16A C17A N1 -178.6(3)
C15A C16A C17A C12A 1.2(5)
N4 C12A C17A N1 -0.6(3)
C13A C12A C17A N1 178.9(3)
N4 C12A C17A C16A 179.6(3)
C13A C12A C17A C16A -0.9(5)
C11A N4 C18A C19A 90.1(8)
C12A N4 C18A C19A -94.9(10)
N4 C18A C19A C20A 172.9(7)
C18A C19A C20A C21A -65.4(11)
C19A C20A C21A C22A -169.3(5)
C11A N4 C18B C19B 104(4)
C12A N4 C18B C19B -87(6)
N4 C18B C19B C20B 178(4)
C18B C19B C20B C21B -55(7)
C19B C20B C21B C22B -60(4)

_cod_database_fobs_code 2242493
